data_2102197
loop_
_publ_author_name
'Burchell, Colin J.'
'Ferguson, George'
'Lough, Alan J.'
'Glidewell, Christopher'

_publ_section_title
;
 Adducts of <i>meso</i> and racemic
 5,5,7,12,12,14-hexamethyl-1,4,8,11-tetraazacyclotetradecane with
 trigonally trisubstituted benzene carboxylic acids: supramolecular
 structures in one and two dimensions
;
_journal_coeditor_code NA0108
_journal_issue 6
_journal_name_full 'Acta Crystallographica Section B'
_journal_page_first 1054
_journal_page_last 1062
_journal_paper_doi 10.1107/S0108768100008302
_journal_volume 56
_journal_year 2000
_chemical_compound_source 'Synthesised by authors, see text'
_chemical_formula_moiety 'C16 H38 N4, C8 H4 O5, H2 O'
_chemical_formula_sum 'C24 H44 N4 O6'
_chemical_formula_weight 484.63
_chemical_name_systematic
;
racemic-5,5,7,12,12,14-Hexamethyl-1,4,8,11-tetraazacyclotetradecane--5-
hydroxyisophthalic acid--water (1/1/1)
;
_space_group_IT_number 14
_symmetry_cell_setting monoclinic
_symmetry_space_group_name_Hall '-P 2ybc'
_symmetry_space_group_name_H-M 'P 1 21/c 1'
_atom_sites_solution_hydrogens geom
_atom_sites_solution_primary direct
_atom_sites_solution_secondary difmap
_cell_angle_alpha 90.00
_cell_angle_beta 118.6520(12)
_cell_angle_gamma 90.00
_cell_formula_units_Z 4
_cell_length_a 16.0262(4)
_cell_length_b 11.6461(3)
_cell_length_c 15.7907(3)
_cell_measurement_reflns_used 5899
_cell_measurement_temperature 100(2)
_cell_measurement_theta_max 27.45
_cell_measurement_theta_min 2.58
_cell_volume 2586.33(11)
_computing_cell_refinement 'DENZO-SMN (Otwinowski & Minor, 1997)'
_computing_data_collection 'Kappa-CCD server software (Nonius, 1997)'
_computing_data_reduction 'DENZO-SMN (Otwinowski & Minor, 1997)'
_computing_molecular_graphics 'NRCVAX-96, ORTEP (Johnson, 1976), PLATON (Spek, 2000)'
_computing_publication_material 'NRCVAX-96, SHELXL-97  and WordPerfect macro PRPKAPPA (Ferguson, 1999)'
_computing_structure_refinement 'NRCVAX-96 and SHELXL-97 (Sheldrick, 1997b)'
_computing_structure_solution 'SHELXS-97 (Sheldrick, 1997a)'
_diffrn_ambient_temperature 100(2)
_diffrn_measured_fraction_theta_full 0.998
_diffrn_measured_fraction_theta_max 0.998
_diffrn_measurement_device_type Kappa-CCD
_diffrn_measurement_method '\f scans and \w scans with \k offsets'
_diffrn_radiation_monochromator graphite
_diffrn_radiation_source 'fine-focus sealed X-ray tube'
_diffrn_radiation_type 'Mo K\a'
_diffrn_radiation_wavelength 0.71073
_diffrn_reflns_av_R_equivalents 0.035
_diffrn_reflns_av_sigmaI/netI 0.0424
_diffrn_reflns_limit_h_max 18
_diffrn_reflns_limit_h_min -20
_diffrn_reflns_limit_k_max 0
_diffrn_reflns_limit_k_min -15
_diffrn_reflns_limit_l_max 20
_diffrn_reflns_limit_l_min 0
_diffrn_reflns_number 23221
_diffrn_reflns_theta_full 27.45
_diffrn_reflns_theta_max 27.45
_diffrn_reflns_theta_min 2.58
_diffrn_standards_decay_% 0
_exptl_absorpt_coefficient_mu 0.089
_exptl_absorpt_correction_T_max 0.9824
_exptl_absorpt_correction_T_min 0.9720
_exptl_absorpt_correction_type multi-scan
_exptl_absorpt_process_details 'DENZO-SMN (Otwinowski & Minor, 1997)'
_exptl_crystal_colour colourless
_exptl_crystal_density_diffrn 1.245
_exptl_crystal_density_method 'not measured'
_exptl_crystal_description block
_exptl_crystal_F_000 1056
_exptl_crystal_size_max 0.32
_exptl_crystal_size_mid 0.26
_exptl_crystal_size_min 0.20
_refine_diff_density_max 0.283
_refine_diff_density_min -0.240
_refine_ls_extinction_coef 0.0051(10)
_refine_ls_extinction_expression Fc^*^=kFc[1+0.001xFc^2^\l^3^/sin(2\q)]^-1/4^
_refine_ls_extinction_method SHELXL
_refine_ls_goodness_of_fit_ref 1.017
_refine_ls_hydrogen_treatment constr
_refine_ls_matrix_type full
_refine_ls_number_parameters 321
_refine_ls_number_reflns 5899
_refine_ls_number_restraints 2
_refine_ls_restrained_S_all 1.016
_refine_ls_R_factor_all 0.0661
_refine_ls_R_factor_gt 0.0485
_refine_ls_shift/su_max 0.000
_refine_ls_shift/su_mean 0.000
_refine_ls_structure_factor_coef Fsqd
_refine_ls_weighting_details 'w=1/[\s^2^(Fo^2^)+(0.0515P)^2^+1.3466P] where P=(Fo^2^+2Fc^2^)/3'
_refine_ls_weighting_scheme calc
_refine_ls_wR_factor_gt 0.1160
_refine_ls_wR_factor_ref 0.1257
_reflns_number_gt 4676
_reflns_number_total 5899
_reflns_threshold_expression >2\s(I)
_cod_data_source_file na0108.cif
_cod_data_source_block 4
_cod_depositor_comments
;
The following automatic conversions were performed:
'_exptl_absorpt_correction_type' value 'Multi-scan' changed to
'multi-scan' according to
'/home/saulius/struct/CIF-dictionaries/cif_core.dic' dictionary named
'cif_core.dic' version 2.4.1 from 2010-06-29.

Automatic conversion script
Id: cif_fix_enum 1527 2010-12-29 10:47:43Z saulius 

The following automatic conversions were performed:

'_exptl_absorpt_correction_type' value 'Multi-scan' changed to
'multi-scan' according to
/home/saulius/struct/CIF-dictionaries/cif_core.dic dictionary named
'cif_core.dic' version 2.4.1 from 2010-06-29.

Automatic conversion script
Id: cif_fix_values 1715 2011-07-08 13:25:40Z adriana 
;
_cod_original_cell_volume 2586.33(10)
_cod_original_sg_symbol_H-M 'P 21/c'
_cod_database_code 2102197

loop_
_symmetry_equiv_pos_as_xyz
'x, y, z'
'-x, y+1/2, -z+1/2'
'-x, -y, -z'
'x, -y-1/2, z-1/2'

loop_
_atom_site_label
_atom_site_type_symbol
_atom_site_fract_x
_atom_site_fract_y
_atom_site_fract_z
_atom_site_U_iso_or_equiv
_atom_site_adp_type
_atom_site_occupancy
_atom_site_symmetry_multiplicity
_atom_site_calc_flag
_atom_site_refinement_flags
N1 N 0.35926(9) 0.84725(11) 0.35845(9) 0.0200(3) Uani 1 1 d .
C2 C 0.31516(11) 0.91385(13) 0.40710(11) 0.0230(3) Uani 1 1 d .
C3 C 0.20995(11) 0.88704(14) 0.36339(11) 0.0233(3) Uani 1 1 d .
N4 N 0.15907(9) 0.92016(11) 0.26131(9) 0.0200(3) Uani 1 1 d .
C5 C 0.05475(11) 0.89519(14) 0.20911(11) 0.0238(3) Uani 1 1 d .
C51 C 0.01036(13) 0.98121(16) 0.12642(13) 0.0355(4) Uani 1 1 d .
C52 C 0.00739(13) 0.90913(17) 0.27324(14) 0.0363(4) Uani 1 1 d .
C6 C 0.04043(11) 0.77038(14) 0.17185(12) 0.0262(3) Uani 1 1 d .
C7 C 0.06873(11) 0.74529(14) 0.09403(11) 0.0253(3) Uani 1 1 d .
C71 C 0.04701(14) 0.62234(16) 0.05796(14) 0.0384(4) Uani 1 1 d .
N8 N 0.17377(9) 0.76942(11) 0.13576(9) 0.0198(3) Uani 1 1 d .
C9 C 0.20578(11) 0.79709(14) 0.06392(11) 0.0239(3) Uani 1 1 d .
C10 C 0.31246(11) 0.81417(13) 0.11267(11) 0.0233(3) Uani 1 1 d .
N11 N 0.34067(9) 0.90996(11) 0.18152(9) 0.0217(3) Uani 1 1 d .
C12 C 0.44486(11) 0.93542(14) 0.23666(12) 0.0269(3) Uani 1 1 d .
C121 C 0.45304(14) 1.05967(15) 0.27200(14) 0.0380(4) Uani 1 1 d .
C122 C 0.49412(14) 0.9260(2) 0.17389(15) 0.0449(5) Uani 1 1 d .
C13 C 0.49262(12) 0.85147(15) 0.32156(12) 0.0298(4) Uani 1 1 d .
C14 C 0.46520(11) 0.86210(14) 0.40126(11) 0.0261(3) Uani 1 1 d .
C141 C 0.51695(13) 0.77857(19) 0.48305(13) 0.0415(5) Uani 1 1 d .
O21 O 0.28021(9) 0.58533(9) 0.24440(8) 0.0281(3) Uani 1 1 d .
O22 O 0.31083(10) 0.63637(10) 0.39172(9) 0.0378(3) Uani 1 1 d .
O23 O 0.23050(10) 0.37353(10) 0.58891(8) 0.0349(3) Uani 1 1 d .
O24 O 0.19062(10) 0.19354(10) 0.54074(9) 0.0353(3) Uani 1 1 d .
O25 O 0.21227(11) 0.15342(9) 0.24045(9) 0.0362(3) Uani 1 1 d .
C21 C 0.26545(10) 0.44329(12) 0.34551(10) 0.0183(3) Uani 1 1 d .
C22 C 0.25704(10) 0.42315(12) 0.42832(10) 0.0189(3) Uani 1 1 d .
C23 C 0.23106(10) 0.31493(12) 0.44489(10) 0.0181(3) Uani 1 1 d .
C24 C 0.21613(11) 0.22665(12) 0.38011(10) 0.0199(3) Uani 1 1 d .
C25 C 0.22660(11) 0.24538(12) 0.29835(10) 0.0215(3) Uani 1 1 d .
C26 C 0.25003(11) 0.35447(12) 0.28028(10) 0.0198(3) Uani 1 1 d .
C27 C 0.28762(11) 0.56353(12) 0.32615(11) 0.0216(3) Uani 1 1 d .
C28 C 0.21697(11) 0.29156(13) 0.53189(10) 0.0213(3) Uani 1 1 d .
O1 O 0.28442(11) 0.51328(12) 0.08053(9) 0.0404(3) Uani 1 1 d D
H1A H 0.3309 0.8687 0.2946 0.024 Uiso 1 1 calc R
H1B H 0.3465 0.7706 0.3605 0.024 Uiso 1 1 calc R
H2A H 0.3237 0.9970 0.4006 0.028 Uiso 1 1 calc R
H2B H 0.3474 0.8948 0.4767 0.028 Uiso 1 1 calc R
H3A H 0.2014 0.8038 0.3694 0.028 Uiso 1 1 calc R
H3B H 0.1830 0.9290 0.3992 0.028 Uiso 1 1 calc R
H4A H 0.1674 0.9977 0.2572 0.024 Uiso 1 1 calc R
H51A H 0.0084 1.0572 0.1521 0.053 Uiso 1 1 calc R
H51B H -0.0544 0.9567 0.0808 0.053 Uiso 1 1 calc R
H51C H 0.0486 0.9850 0.0932 0.053 Uiso 1 1 calc R
H52A H 0.0298 0.8484 0.3222 0.054 Uiso 1 1 calc R
H52B H -0.0618 0.9036 0.2334 0.054 Uiso 1 1 calc R
H52C H 0.0240 0.9843 0.3050 0.054 Uiso 1 1 calc R
H6A H 0.0776 0.7191 0.2274 0.031 Uiso 1 1 calc R
H6B H -0.0275 0.7503 0.1459 0.031 Uiso 1 1 calc R
H7 H 0.0328 0.7983 0.0384 0.030 Uiso 1 1 calc R
H71A H 0.0706 0.6084 0.0120 0.058 Uiso 1 1 calc R
H71B H -0.0219 0.6097 0.0260 0.058 Uiso 1 1 calc R
H71C H 0.0783 0.5695 0.1126 0.058 Uiso 1 1 calc R
H8A H 0.1893 0.8299 0.1781 0.024 Uiso 1 1 calc R
H8B H 0.2070 0.7062 0.1706 0.024 Uiso 1 1 calc R
H9A H 0.1736 0.8679 0.0287 0.029 Uiso 1 1 calc R
H9B H 0.1876 0.7338 0.0165 0.029 Uiso 1 1 calc R
H10A H 0.3448 0.7430 0.1471 0.028 Uiso 1 1 calc R
H10B H 0.3323 0.8305 0.0634 0.028 Uiso 1 1 calc R
H11A H 0.3098 0.9751 0.1482 0.026 Uiso 1 1 calc R
H12A H 0.4308 1.1121 0.2169 0.057 Uiso 1 1 calc R
H12B H 0.5196 1.0768 0.3178 0.057 Uiso 1 1 calc R
H12C H 0.4140 1.0695 0.3039 0.057 Uiso 1 1 calc R
H12D H 0.4959 0.8454 0.1571 0.067 Uiso 1 1 calc R
H12E H 0.5592 0.9557 0.2098 0.067 Uiso 1 1 calc R
H12F H 0.4587 0.9710 0.1148 0.067 Uiso 1 1 calc R
H13A H 0.4778 0.7724 0.2956 0.036 Uiso 1 1 calc R
H13B H 0.5623 0.8616 0.3509 0.036 Uiso 1 1 calc R
H14 H 0.4816 0.9416 0.4283 0.031 Uiso 1 1 calc R
H14A H 0.4962 0.7895 0.5317 0.062 Uiso 1 1 calc R
H14B H 0.5856 0.7921 0.5124 0.062 Uiso 1 1 calc R
H14C H 0.5027 0.6999 0.4582 0.062 Uiso 1 1 calc R
H25 H 0.2206 0.1728 0.1938 0.054 Uiso 1 1 calc R
H22 H 0.2691 0.4834 0.4733 0.023 Uiso 1 1 calc R
H24 H 0.1986 0.1527 0.3915 0.024 Uiso 1 1 calc R
H26 H 0.2555 0.3684 0.2239 0.024 Uiso 1 1 calc R
H41 H 0.2841(18) 0.529(2) 0.1323(10) 0.060 Uiso 1 1 d D
H42 H 0.2555(16) 0.4503(11) 0.0629(17) 0.060 Uiso 1 1 d D

loop_
_atom_site_aniso_label
_atom_site_aniso_U_11
_atom_site_aniso_U_22
_atom_site_aniso_U_33
_atom_site_aniso_U_23
_atom_site_aniso_U_13
_atom_site_aniso_U_12
N1 0.0218(6) 0.0196(6) 0.0177(6) -0.0007(5) 0.0088(5) -0.0010(5)
C2 0.0245(8) 0.0247(7) 0.0207(7) -0.0042(6) 0.0115(6) -0.0016(6)
C3 0.0245(8) 0.0273(8) 0.0204(7) -0.0013(6) 0.0126(6) -0.0024(6)
N4 0.0209(6) 0.0183(6) 0.0209(6) -0.0005(5) 0.0100(5) -0.0019(5)
C5 0.0201(7) 0.0266(8) 0.0245(7) -0.0039(6) 0.0106(6) -0.0013(6)
C51 0.0315(9) 0.0322(9) 0.0326(9) -0.0007(7) 0.0072(7) 0.0031(7)
C52 0.0291(9) 0.0466(10) 0.0384(10) -0.0119(8) 0.0202(8) -0.0034(8)
C6 0.0236(8) 0.0279(8) 0.0277(8) -0.0047(7) 0.0125(6) -0.0063(6)
C7 0.0223(8) 0.0265(8) 0.0252(8) -0.0059(6) 0.0099(6) -0.0053(6)
C71 0.0369(10) 0.0354(10) 0.0458(11) -0.0193(8) 0.0222(9) -0.0146(8)
N8 0.0226(6) 0.0179(6) 0.0197(6) -0.0012(5) 0.0109(5) -0.0022(5)
C9 0.0316(8) 0.0246(7) 0.0180(7) -0.0016(6) 0.0139(6) -0.0039(6)
C10 0.0284(8) 0.0229(7) 0.0236(7) -0.0004(6) 0.0165(7) -0.0013(6)
N11 0.0234(6) 0.0200(6) 0.0240(6) 0.0001(5) 0.0133(5) -0.0023(5)
C12 0.0245(8) 0.0313(8) 0.0293(8) -0.0033(7) 0.0164(7) -0.0067(7)
C121 0.0386(10) 0.0304(9) 0.0416(10) -0.0019(8) 0.0164(8) -0.0129(8)
C122 0.0358(10) 0.0669(14) 0.0433(11) -0.0037(10) 0.0280(9) -0.0119(10)
C13 0.0241(8) 0.0328(9) 0.0334(9) -0.0038(7) 0.0145(7) 0.0003(7)
C14 0.0200(8) 0.0303(8) 0.0251(8) -0.0031(7) 0.0086(6) -0.0017(6)
C141 0.0303(9) 0.0524(12) 0.0328(10) 0.0088(9) 0.0079(8) 0.0082(9)
O21 0.0460(7) 0.0196(5) 0.0257(6) 0.0043(4) 0.0228(5) 0.0012(5)
O22 0.0695(9) 0.0204(6) 0.0314(6) -0.0062(5) 0.0306(7) -0.0122(6)
O23 0.0593(8) 0.0301(6) 0.0270(6) -0.0079(5) 0.0302(6) -0.0119(6)
O24 0.0600(9) 0.0264(6) 0.0314(6) 0.0014(5) 0.0315(6) -0.0063(6)
O25 0.0751(10) 0.0191(5) 0.0323(6) -0.0089(5) 0.0402(7) -0.0134(6)
C21 0.0223(7) 0.0159(7) 0.0174(7) 0.0011(5) 0.0102(6) 0.0003(5)
C22 0.0232(7) 0.0182(7) 0.0164(7) -0.0018(5) 0.0104(6) 0.0005(6)
C23 0.0200(7) 0.0200(7) 0.0152(6) 0.0022(5) 0.0093(6) 0.0016(5)
C24 0.0258(7) 0.0165(7) 0.0207(7) 0.0014(6) 0.0136(6) -0.0008(6)
C25 0.0299(8) 0.0180(7) 0.0196(7) -0.0033(6) 0.0141(6) -0.0009(6)
C26 0.0253(7) 0.0203(7) 0.0174(7) 0.0001(6) 0.0131(6) 0.0000(6)
C27 0.0264(8) 0.0177(7) 0.0240(7) 0.0004(6) 0.0147(6) -0.0001(6)
C28 0.0257(8) 0.0226(7) 0.0178(7) 0.0014(6) 0.0121(6) 0.0007(6)
O1 0.0604(9) 0.0388(7) 0.0308(7) -0.0008(6) 0.0291(7) -0.0065(6)

loop_
_atom_type_symbol
_atom_type_description
_atom_type_scat_dispersion_real
_atom_type_scat_dispersion_imag
_atom_type_scat_source
C C 0.0033 0.0016 'International Tables Vol C Tables 4.2.6.8 and 6.1.1.4'
H H 0.0000 0.0000 'International Tables Vol C Tables 4.2.6.8 and 6.1.1.4'
N N 0.0061 0.0033 'International Tables Vol C Tables 4.2.6.8 and 6.1.1.4'
O O 0.0106 0.0060 'International Tables Vol C Tables 4.2.6.8 and 6.1.1.4'

loop_
_geom_angle_atom_site_label_1
_geom_angle_atom_site_label_2
_geom_angle_atom_site_label_3
_geom_angle
_geom_angle_publ_flag
C2 N1 C14 114.9(2) no
C2 N1 H1A 108.5 no
C14 N1 H1A 108.5 no
C2 N1 H1B 108.5 no
C14 N1 H1B 108.5 no
H1A N1 H1B 107.5 no
N1 C2 C3 110.94(12) no
N1 C2 H2A 109.5 no
C3 C2 H2A 109.5 no
N1 C2 H2B 109.5 no
C3 C2 H2B 109.5 no
H2A C2 H2B 108.0 no
N4 C3 C2 110.91(12) no
N4 C3 H3A 109.5 no
C2 C3 H3A 109.5 no
N4 C3 H3B 109.5 no
C2 C3 H3B 109.5 no
H3A C3 H3B 108.0 no
C3 N4 C5 116.1(2) no
C3 N4 H4A 108.3 no
C5 N4 H4A 108.3 no
N4 C5 C51 106.46(13) no
N4 C5 C52 112.99(13) no
C51 C5 C52 108.65(14) no
N4 C5 C6 108.41(12) no
C51 C5 C6 111.68(13) no
C52 C5 C6 108.69(14) no
C5 C51 H51A 109.5 no
C5 C51 H51B 109.5 no
H51A C51 H51B 109.5 no
C5 C51 H51C 109.5 no
H51A C51 H51C 109.5 no
H51B C51 H51C 109.5 no
C5 C52 H52A 109.5 no
C5 C52 H52B 109.5 no
H52A C52 H52B 109.5 no
C5 C52 H52C 109.5 no
H52A C52 H52C 109.5 no
H52B C52 H52C 109.5 no
C7 C6 C5 116.07(13) no
C7 C6 H6A 108.3 no
C5 C6 H6A 108.3 no
C7 C6 H6B 108.3 no
C5 C6 H6B 108.3 no
H6A C6 H6B 107.4 no
N8 C7 C71 110.24(13) no
N8 C7 C6 108.17(12) no
C71 C7 C6 112.27(14) no
N8 C7 H7 108.7 no
C71 C7 H7 108.7 no
C6 C7 H7 108.7 no
C7 C71 H71A 109.5 no
C7 C71 H71B 109.5 no
H71A C71 H71B 109.5 no
C7 C71 H71C 109.5 no
H71A C71 H71C 109.5 no
H71B C71 H71C 109.5 no
C9 N8 C7 115.3(2) no
C9 N8 H8A 108.4 no
C7 N8 H8A 108.4 no
C9 N8 H8B 108.4 no
C7 N8 H8B 108.4 no
H8A N8 H8B 107.5 no
N8 C9 C10 111.04(12) no
N8 C9 H9A 109.4 no
C10 C9 H9A 109.4 no
N8 C9 H9B 109.4 no
C10 C9 H9B 109.4 no
H9A C9 H9B 108.0 no
N11 C10 C9 110.35(12) no
N11 C10 H10A 109.6 no
C9 C10 H10A 109.6 no
N11 C10 H10B 109.6 no
C9 C10 H10B 109.6 no
H10A C10 H10B 108.1 no
C10 N11 C12 116.3(2) no
C10 N11 H11A 108.2 no
C12 N11 H11A 108.2 no
N11 C12 C121 106.00(13) no
N11 C12 C13 109.39(13) no
C121 C12 C13 111.31(14) no
N11 C12 C122 112.64(14) no
C121 C12 C122 108.70(15) no
C13 C12 C122 108.80(15) no
C12 C121 H12A 109.5 no
C12 C121 H12B 109.5 no
H12A C121 H12B 109.5 no
C12 C121 H12C 109.5 no
H12A C121 H12C 109.5 no
H12B C121 H12C 109.5 no
C12 C122 H12D 109.5 no
C12 C122 H12E 109.5 no
H12D C122 H12E 109.5 no
C12 C122 H12F 109.5 no
H12D C122 H12F 109.5 no
H12E C122 H12F 109.5 no
C14 C13 C12 116.69(14) no
C14 C13 H13A 108.1 no
C12 C13 H13A 108.1 no
C14 C13 H13B 108.1 no
C12 C13 H13B 108.1 no
H13A C13 H13B 107.3 no
N1 C14 C141 110.42(14) no
N1 C14 C13 109.23(12) no
C141 C14 C13 113.38(15) no
N1 C14 H14 107.9 no
C141 C14 H14 107.9 no
C13 C14 H14 107.9 no
C14 C141 H14A 109.5 no
C14 C141 H14B 109.5 no
H14A C141 H14B 109.5 no
C14 C141 H14C 109.5 no
H14A C141 H14C 109.5 no
H14B C141 H14C 109.5 no
C25 O25 H25 109.5 no
C26 C21 C22 120.26(13) no
C26 C21 C27 120.86(12) no
C22 C21 C27 118.84(13) no
C23 C22 C21 120.01(13) no
C23 C22 H22 120.0 no
C21 C22 H22 120.0 no
C24 C23 C22 119.60(13) no
C24 C23 C28 119.07(13) no
C22 C23 C28 121.33(13) no
C23 C24 C25 120.74(13) no
C23 C24 H24 119.6 no
C25 C24 H24 119.6 no
O25 C25 C26 123.93(13) no
O25 C25 C24 116.36(13) no
C26 C25 C24 119.71(13) no
C25 C26 C21 119.65(13) no
C25 C26 H26 120.2 no
C21 C26 H26 120.2 no
O22 C27 O21 123.7(2) no
O22 C27 C21 117.83(13) no
O21 C27 C21 118.47(13) no
O24 C28 O23 124.4(2) no
O24 C28 C23 118.02(13) no
O23 C28 C23 117.51(13) no
H41 O1 H42 105 no

loop_
_geom_bond_atom_site_label_1
_geom_bond_atom_site_label_2
_geom_bond_distance
_geom_bond_publ_flag
N1 C2 1.487(2) no
N1 C14 1.506(2) no
N1 H1A 0.9200 no
N1 H1B 0.9200 no
C2 C3 1.517(2) no
C2 H2A 0.9900 no
C2 H2B 0.9900 no
C3 N4 1.467(2) no
C3 H3A 0.9900 no
C3 H3B 0.9900 no
N4 C5 1.496(2) no
N4 H4A 0.9200 no
C5 C51 1.524(2) no
C5 C52 1.538(2) no
C5 C6 1.543(2) no
C51 H51A 0.9800 no
C51 H51B 0.9800 no
C51 H51C 0.9800 no
C52 H52A 0.9800 no
C52 H52B 0.9800 no
C52 H52C 0.9800 no
C6 C7 1.528(2) no
C6 H6A 0.9900 no
C6 H6B 0.9900 no
C7 N8 1.511(2) no
C7 C71 1.518(2) no
C7 H7 1.0000 no
C71 H71A 0.9800 no
C71 H71B 0.9800 no
C71 H71C 0.9800 no
N8 C9 1.487(2) no
N8 H8A 0.9200 no
N8 H8B 0.9200 no
C9 C10 1.514(2) no
C9 H9A 0.9900 no
C9 H9B 0.9900 no
C10 N11 1.470(12) no
C10 H10A 0.9900 no
C10 H10B 0.9900 no
N11 C12 1.497(2) no
N11 H11A 0.9200 no
C12 C121 1.534(2) no
C12 C13 1.535(2) no
C12 C122 1.539(2) no
C121 H12A 0.9800 no
C121 H12B 0.9800 no
C121 H12C 0.9800 no
C122 H12D 0.9800 no
C122 H12E 0.9800 no
C122 H12F 0.9800 no
C13 C14 1.524(2) no
C13 H13A 0.9900 no
C13 H13B 0.9900 no
C14 C141 1.508(2) no
C14 H14 1.0000 no
C141 H14A 0.9800 no
C141 H14B 0.9800 no
C141 H14C 0.9800 no
O21 C27 1.264(2) no
O22 C27 1.249(2) no
O23 C28 1.258(2) no
O24 C28 1.248(2) no
O25 C25 1.3544(18) no
O25 H25 0.8400 no
C21 C26 1.396(2) no
C21 C22 1.3971(19) no
C21 C27 1.511(2) no
C22 C23 1.391(2) no
C22 H22 0.9500 no
C23 C24 1.388(2) no
C23 C28 1.5198(19) no
C24 C25 1.396(2) no
C24 H24 0.9500 no
C25 C26 1.393(2) no
C26 H26 0.9500 no
O1 H41 0.841 no
O1 H42 0.841 no

loop_
_geom_hbond_atom_site_label_D
_geom_hbond_atom_site_label_H
_geom_hbond_atom_site_label_A
_geom_hbond_distance_DH
_geom_hbond_distance_HA
_geom_hbond_distance_DA
_geom_hbond_angle_DHA
_geom_hbond_site_symmetry_A
N1 H1A N11 0.92 1.93 2.762(2) 150 .
N8 H8A N4 0.92 1.92 2.742(2) 148 .
N1 H1B O22 0.92 1.81 2.702(2) 162 .
N4 H4A O25 0.92 2.01 2.913(2) 165 1_565
N8 H8B O21 0.92 1.85 2.765(2) 176 .
N11 H11A O23 0.92 2.11 3.023(2) 170 4_575
O1 H41 O21 0.84 1.92(2) 2.752(2) 172(2) .
O1 H42 O24 0.84 1.91(2) 2.748(2) 172(2) 4_565
O25 H25 O23 0.84 1.82 2.565(2) 147 4_565

loop_
_geom_torsion_atom_site_label_1
_geom_torsion_atom_site_label_2
_geom_torsion_atom_site_label_3
_geom_torsion_atom_site_label_4
_geom_torsion
_geom_torsion_publ_flag
C14 N1 C2 C3 -176.1(2) no
N1 C2 C3 N4 -62.2(2) no
C2 C3 N4 C5 178.5(2) no
C3 N4 C5 C51 154.09(13) no
C3 N4 C5 C52 34.91(19) no
C3 N4 C5 C6 -85.6(2) no
N4 C5 C6 C7 -66.3(2) no
C51 C5 C6 C7 50.68(19) no
C52 C5 C6 C7 170.53(14) no
C5 C6 C7 N8 61.3(2) no
C5 C6 C7 C71 -176.79(14) no
C71 C7 N8 C9 81.27(17) no
C6 C7 N8 C9 -155.6(2) no
C7 N8 C9 C10 -177.3(2) no
N8 C9 C10 N11 -60.7(2) no
C9 C10 N11 C12 178.9(2) no
C10 N11 C12 C121 159.18(13) no
C10 N11 C12 C13 -80.7(2) no
C10 N11 C12 C122 40.43(19) no
N11 C12 C13 C14 -66.5(2) no
C121 C12 C13 C14 50.26(19) no
C122 C12 C13 C14 170.03(15) no
C2 N1 C14 C141 86.60(17) no
C2 N1 C14 C13 -148.1(2) no
C12 C13 C14 N1 57.8(2) no
C12 C13 C14 C141 -178.60(15) no
C26 C21 C22 C23 -1.5(2) no
C27 C21 C22 C23 176.13(13) no
C21 C22 C23 C24 1.7(2) no
C21 C22 C23 C28 -177.23(13) no
C22 C23 C24 C25 -0.2(2) no
C28 C23 C24 C25 178.78(14) no
C23 C24 C25 O25 178.80(14) no
C23 C24 C25 C26 -1.6(2) no
O25 C25 C26 C21 -178.59(15) no
C24 C25 C26 C21 1.8(2) no
C22 C21 C26 C25 -0.3(2) no
C27 C21 C26 C25 -177.87(14) no
C26 C21 C27 O22 -172.39(15) no
C22 C21 C27 O22 10.0(2) no
C26 C21 C27 O21 8.7(2) no
C22 C21 C27 O21 -168.87(14) no
C24 C23 C28 O24 -1.3(2) no
C22 C23 C28 O24 177.68(15) no
C24 C23 C28 O23 -179.58(14) no
C22 C23 C28 O23 -0.6(2) no
